data_4345588
loop_
_publ_author_name
'Wenz, Jan'
'Kochan, Alexander'
'Wadepohl, Hubert'
'Gade, Lutz H.'

_publ_section_title
;
 A Readily Accessible Chiral NNN Pincer Ligand with a Pyrrole Backbone and
 Its Ni(II) Chemistry: Syntheses, Structural Chemistry, and Bond
 Activations.
;
_journal_issue 6
_journal_name_full 'Inorganic chemistry'
_journal_page_first 3631
_journal_page_last 3643
_journal_paper_doi 10.1021/acs.inorgchem.7b00077
_journal_volume 56
_journal_year 2017
_chemical_absolute_configuration ad
_chemical_formula_moiety 'C18 H24 Cl N3 Ni O2'
_chemical_formula_sum 'C18 H24 Cl N3 Ni O2'
_chemical_formula_weight 408.56
_space_group_crystal_system orthorhombic
_space_group_IT_number 19
_space_group_name_Hall 'P 2ac 2ab'
_space_group_name_H-M_alt 'P 21 21 21'
_symmetry_cell_setting orthorhombic
_symmetry_Int_Tables_number 19
_symmetry_space_group_name_Hall 'P 2ac 2ab'
_symmetry_space_group_name_H-M 'P 21 21 21'
_atom_sites_solution_hydrogens mixed
_atom_sites_solution_primary iterative
_atom_sites_solution_secondary difmap
_audit_block_code ga_jw7
_audit_creation_date
;
'Tue Jun 09 11:55:20 2015'
;
_audit_creation_method
;
Olex2 1.2
(compiled 2015.01.26 svn.r3151 for OlexSys, GUI svn.r4998)
;
_audit_update_record '09.06.2015 12:02:02 CEST UTC+02:00  encif 1.32'
_cell_angle_alpha 90
_cell_angle_beta 90
_cell_angle_gamma 90
_cell_formula_units_Z 4
_cell_length_a 8.02343(16)
_cell_length_b 12.8832(3)
_cell_length_c 17.6864(3)
_cell_measurement_reflns_used 12305
_cell_measurement_temperature 120(1)
_cell_measurement_theta_max 29.6970
_cell_measurement_theta_min 3.7660
_cell_volume 1828.20(6)
_computing_cell_refinement
;
CrysAlisPro, Agilent Technologies,
Version 1.171.37.35g (release 09-12-2014 CrysAlis171 .NET)
(compiled Dec  9 2014,15:38:47)
;
_computing_data_collection
;
CrysAlisPro, Agilent Technologies,
Version 1.171.37.35g (release 09-12-2014 CrysAlis171 .NET)
(compiled Dec  9 2014,15:38:47)
;
_computing_data_reduction
;
CrysAlisPro, Agilent Technologies,
Version 1.171.37.35g (release 09-12-2014 CrysAlis171 .NET)
(compiled Dec  9 2014,15:38:47)
;
_computing_molecular_graphics 'Olex2 (Dolomanov et al., 2009)'
_computing_publication_material 'encif (Wadepohl, 2009-14); encifer 1.5 (CCDC, 2014)'
_computing_structure_refinement 'ShelXL (Sheldrick, 2008)'
_computing_structure_solution 'SUPERFLIP (Palatinus, 2007-2009)'
_diffrn_ambient_environment 'perfluoro polyether oil / N~2~'
_diffrn_ambient_temperature 120(1)
_diffrn_detector 'CCD plate'
_diffrn_detector_area_resol_mean 7.9621
_diffrn_detector_type Eos
_diffrn_measured_fraction_theta_full 0.997
_diffrn_measured_fraction_theta_max 0.955
_diffrn_measurement_details
;
#__ type_ start__ end____ width___ exp.time_
  1 omega   30.00   56.00   0.5000   15.0000
omega____ theta____ kappa____ phi______ frames
    -       26.8662  -77.0000 -120.0000 52

#__ type_ start__ end____ width___ exp.time_
  2 omega   -5.00   20.00   0.5000   15.0000
omega____ theta____ kappa____ phi______ frames
    -       26.8662   80.0000   -2.9870 50

#__ type_ start__ end____ width___ exp.time_
  3 omega  -40.00   58.00   0.5000   15.0000
omega____ theta____ kappa____ phi______ frames
    -       26.8662  -79.0000 -169.3472 196

#__ type_ start__ end____ width___ exp.time_
  4 omega  -40.00   -2.00   0.5000   15.0000
omega____ theta____ kappa____ phi______ frames
    -       26.8662  -77.0000  -60.0000 76

#__ type_ start__ end____ width___ exp.time_
  5 omega    4.00   54.00   0.5000   15.0000
omega____ theta____ kappa____ phi______ frames
    -       26.8662   38.0000 -150.0000 100

#__ type_ start__ end____ width___ exp.time_
  6 omega   -3.00   58.00   0.5000   15.0000
omega____ theta____ kappa____ phi______ frames
    -       26.8662   77.0000  -60.0000 122

#__ type_ start__ end____ width___ exp.time_
  7 omega    6.00   93.00   0.5000   15.0000
omega____ theta____ kappa____ phi______ frames
    -       26.8662   57.0000   60.0000 174

#__ type_ start__ end____ width___ exp.time_
  8 omega   22.00   57.00   0.5000   15.0000
omega____ theta____ kappa____ phi______ frames
    -       26.8662  -77.0000  -90.0000 70

#__ type_ start__ end____ width___ exp.time_
  9 omega    0.00   37.00   0.5000   15.0000
omega____ theta____ kappa____ phi______ frames
    -       26.8662   77.0000  150.0000 74

#__ type_ start__ end____ width___ exp.time_
 10 omega   30.00   56.00   0.5000   15.0000
omega____ theta____ kappa____ phi______ frames
    -       26.8662  -77.0000  -60.0000 52

#__ type_ start__ end____ width___ exp.time_
 11 omega    9.00   97.00   0.5000   15.0000
omega____ theta____ kappa____ phi______ frames
    -       26.8662   77.0000   60.0000 176

#__ type_ start__ end____ width___ exp.time_
 12 omega   12.00   97.00   0.5000   15.0000
omega____ theta____ kappa____ phi______ frames
    -       26.8662   77.0000 -150.0000 170

#__ type_ start__ end____ width___ exp.time_
 13 omega  -23.00   56.00   0.5000   15.0000
omega____ theta____ kappa____ phi______ frames
    -       26.8662  -77.0000 -150.0000 158

#__ type_ start__ end____ width___ exp.time_
 14 omega    3.00   51.00   0.5000   15.0000
omega____ theta____ kappa____ phi______ frames
    -       26.8662   38.0000   30.0000 96

#__ type_ start__ end____ width___ exp.time_
 15 omega  -35.00   -9.00   0.5000   15.0000
omega____ theta____ kappa____ phi______ frames
    -       26.8662  -77.0000   90.0000 52

#__ type_ start__ end____ width___ exp.time_
 16 omega   28.00   55.00   0.5000   15.0000
omega____ theta____ kappa____ phi______ frames
    -       26.8662  -77.0000   90.0000 54

#__ type_ start__ end____ width___ exp.time_
 17 omega    9.00   35.00   0.5000   15.0000
omega____ theta____ kappa____ phi______ frames
    -       26.8662   57.0000 -150.0000 52

#__ type_ start__ end____ width___ exp.time_
 18 omega    8.00   34.00   0.5000   15.0000
omega____ theta____ kappa____ phi______ frames
    -       26.8662   38.0000  -90.0000 52

#__ type_ start__ end____ width___ exp.time_
 19 omega  -37.00   60.00   0.5000   15.0000
omega____ theta____ kappa____ phi______ frames
    -       28.0000  -80.0000   -2.9165 194

#__ type_ start__ end____ width___ exp.time_
 20 omega   33.00   59.00   0.5000   15.0000
omega____ theta____ kappa____ phi______ frames
    -       28.0000  -78.0000  122.4695 52

#__ type_ start__ end____ width___ exp.time_
 21 omega  -42.00   16.00   0.5000   15.0000
omega____ theta____ kappa____ phi______ frames
    -       28.0000  -78.0000  122.4695 116

#__ type_ start__ end____ width___ exp.time_
 22 omega  -41.00   58.00   0.5000   15.0000
omega____ theta____ kappa____ phi______ frames
    -       28.0000  -77.0000   50.6651 198

#__ type_ start__ end____ width___ exp.time_
 23 omega  -46.00  -21.00   0.5000   15.0000
omega____ theta____ kappa____ phi______ frames
    -       26.8662  -38.0000   30.0000 50

;
_diffrn_measurement_device 'four-circle diffractometer'
_diffrn_measurement_device_type 'Agilent SuperNova, Dual, Cu at zero, Eos'
_diffrn_measurement_method '\w scans'
_diffrn_measurement_specimen_support 'polyimid foil'
_diffrn_orient_matrix_UB_11 0.0030364000
_diffrn_orient_matrix_UB_12 -0.0488695000
_diffrn_orient_matrix_UB_13 -0.0184209000
_diffrn_orient_matrix_UB_21 -0.0867135000
_diffrn_orient_matrix_UB_22 -0.0064572000
_diffrn_orient_matrix_UB_23 0.0062125000
_diffrn_orient_matrix_UB_31 -0.0168971000
_diffrn_orient_matrix_UB_32 0.0245275000
_diffrn_orient_matrix_UB_33 -0.0350787000
_diffrn_radiation_monochromator mirror
_diffrn_radiation_probe x-ray
_diffrn_radiation_type 'Mo K\a'
_diffrn_radiation_wavelength 0.71073
_diffrn_reflns_av_R_equivalents 0.0783
_diffrn_reflns_av_unetI/netI 0.0494
_diffrn_reflns_Laue_measured_fraction_full 0.997
_diffrn_reflns_Laue_measured_fraction_max 0.955
_diffrn_reflns_limit_h_max 11
_diffrn_reflns_limit_h_min -11
_diffrn_reflns_limit_k_max 19
_diffrn_reflns_limit_k_min -19
_diffrn_reflns_limit_l_max 26
_diffrn_reflns_limit_l_min -26
_diffrn_reflns_number 55664
_diffrn_reflns_point_group_measured_fraction_full 0.998
_diffrn_reflns_point_group_measured_fraction_max 0.942
_diffrn_reflns_theta_full 25.242
_diffrn_reflns_theta_max 32.878
_diffrn_reflns_theta_min 3.205
_diffrn_source 'microfocus X-Ray tube'
_exptl_absorpt_coefficient_mu 1.224
_exptl_absorpt_correction_T_max 0.956
_exptl_absorpt_correction_T_min 0.865
_exptl_absorpt_correction_type gaussian
_exptl_absorpt_process_details
;
CrysAlisPro, Agilent Technologies,
Version 1.171.37.35g (release 09-12-2014 CrysAlis171 .NET)
(compiled Dec  9 2014,15:38:47)
Numerical absorption correction based on gaussian integration over
            a multifaceted crystal model
Empirical absorption correction using spherical harmonics,
 implemented in SCALE3 ABSPACK scaling algorithm.
;
_exptl_crystal_colour 'light red'
_exptl_crystal_density_diffrn 1.484
_exptl_crystal_description irregular
_exptl_crystal_F_000 856
_exptl_crystal_size_max 0.151
_exptl_crystal_size_mid 0.085
_exptl_crystal_size_min 0.041
_refine_diff_density_max 0.433
_refine_diff_density_min -0.546
_refine_diff_density_rms 0.080
_refine_ls_abs_structure_details
;
 Flack x determined using 2186 quotients [(I+)-(I-)]/[(I+)+(I-)]
 (Parsons, Flack and Wagner, Acta Cryst. B69 (2013) 249-259).
;
_refine_ls_abs_structure_Flack 0.005(7)
_refine_ls_extinction_method none
_refine_ls_goodness_of_fit_ref 1.116
_refine_ls_hydrogen_treatment mixed
_refine_ls_matrix_type full
_refine_ls_number_parameters 270
_refine_ls_number_reflns 6452
_refine_ls_number_restraints 0
_refine_ls_restrained_S_all 1.116
_refine_ls_R_factor_all 0.0526
_refine_ls_R_factor_gt 0.0431
_refine_ls_shift/su_max 0.000
_refine_ls_shift/su_mean 0.000
_refine_ls_structure_factor_coef Fsqd
_refine_ls_weighting_details 'w=1/[\s^2^(Fo^2^)+(0.0273P)^2^+0.6509P] where P=(Fo^2^+2Fc^2^)/3'
_refine_ls_weighting_scheme calc
_refine_ls_wR_factor_gt 0.0771
_refine_ls_wR_factor_ref 0.0800
_reflns_Friedel_coverage 0.759
_reflns_Friedel_fraction_full 0.999
_reflns_Friedel_fraction_max 0.926
_reflns_number_gt 5837
_reflns_number_total 6452
_reflns_threshold_expression 'I > 2\s(I)'
_cod_data_source_file ic7b00077_si_002.cif
_cod_data_source_block ga_jw7
_cod_original_cell_volume 1828.19(6)
_cod_database_code 4345588
_audit_block_refno 2449
_audit_block_usercomment 'JW1605, irregular, red'
_chemical_oxdiff_formula 'C18 H24 Cl N3 Ni O2'
_chemical_oxdiff_usercomment 'JW1605, irregular, red'
_shelx_space_group_comment
;
The symmetry employed for this shelxl refinement is uniquely defined
by the following loop, which should always be used as a source of
symmetry information in preference to the above space-group names.
They are only intended as comments.
;
_shelx_estimated_absorpt_t_max 0.887
_shelx_estimated_absorpt_t_min 0.887
_reflns_odcompleteness_completeness 99.58
_reflns_odcompleteness_iscentric 1
_reflns_odcompleteness_theta 26.32
_shelxl_version_number 2014/7
_olex2_refinement_description
;
1. Fixed Uiso
 At 1.2 times of:
  All C(H) groups, All C(H,H) groups
 At 1.5 times of:
  All C(H,H,H) groups
2.a Idealised Me refined as rotating group with stretchable bonds:
 C14(H14A,H14B,H14C), C15(H15A,H15B,H15C), C17(H17A,H17B,H17C), C18(H18A,H18B,
 H18C)
;
_olex2_submission_special_instructions 'No special instructions were received'
_cell_oxdiff_length_a 8.02407(17)
_cell_oxdiff_length_b 12.8825(3)
_cell_oxdiff_length_c 17.6859(3)
_cell_oxdiff_angle_alpha 89.9925(16)
_cell_oxdiff_angle_beta 89.9691(16)
_cell_oxdiff_angle_gamma 89.9658(17)
_cell_oxdiff_volume 1828.19(6)
_cell_oxdiff_measurement_reflns_used 12305

loop_
_symmetry_equiv_pos_as_xyz
'x, y, z'
'-x+1/2, -y, z+1/2'
'x+1/2, -y+1/2, -z'
'-x, y+1/2, -z+1/2'

loop_
_atom_site_label
_atom_site_type_symbol
_atom_site_fract_x
_atom_site_fract_y
_atom_site_fract_z
_atom_site_U_iso_or_equiv
_atom_site_adp_type
_atom_site_occupancy
_atom_site_site_symmetry_order
_atom_site_calc_flag
_atom_site_refinement_flags_posn
Ni Ni -0.16855(4) -0.42686(3) -0.41082(2) 0.01273(8) Uani 1 1 d .
Cl Cl -0.27032(10) -0.45202(6) -0.29622(4) 0.02448(17) Uani 1 1 d .
O1 O -0.3475(3) -0.68847(16) -0.51582(13) 0.0251(5) Uani 1 1 d .
O2 O 0.0612(3) -0.14474(18) -0.37978(13) 0.0249(5) Uani 1 1 d .
N1 N -0.2849(3) -0.54871(18) -0.44418(14) 0.0157(5) Uani 1 1 d .
N2 N -0.0778(3) -0.40730(18) -0.50900(13) 0.0145(5) Uani 1 1 d .
N3 N -0.0637(3) -0.30163(19) -0.37508(13) 0.0155(5) Uani 1 1 d .
C1 C -0.4257(4) -0.6020(2) -0.40414(18) 0.0184(6) Uani 1 1 d .
H1 H -0.407(5) -0.608(3) -0.357(2) 0.022 Uiso 1 1 d R
C2 C -0.4376(5) -0.7054(3) -0.4463(2) 0.0247(7) Uani 1 1 d .
H2A H -0.386(5) -0.759(3) -0.417(2) 0.030 Uiso 1 1 d R
H2B H -0.552(5) -0.723(3) -0.458(2) 0.030 Uiso 1 1 d R
C3 C -0.2622(4) -0.5990(2) -0.50731(17) 0.0187(6) Uani 1 1 d .
C4 C -0.1638(4) -0.5677(2) -0.56971(16) 0.0207(5) Uani 1 1 d .
H4 H -0.162(5) -0.607(3) -0.615(2) 0.025 Uiso 1 1 d R
C5 C -0.0850(4) -0.4751(2) -0.56920(16) 0.0175(6) Uani 1 1 d .
C6 C -0.0005(4) -0.4301(3) -0.63431(17) 0.0226(6) Uani 1 1 d .
H6 H 0.009(5) -0.463(3) -0.676(2) 0.027 Uiso 1 1 d R
C7 C 0.0518(4) -0.3357(3) -0.61437(18) 0.0215(6) Uani 1 1 d .
H7 H 0.102(5) -0.286(3) -0.644(2) 0.026 Uiso 1 1 d R
C8 C 0.0050(4) -0.3201(2) -0.53531(16) 0.0166(6) Uani 1 1 d .
C9 C 0.0405(4) -0.2347(2) -0.49437(18) 0.0200(6) Uani 1 1 d .
H9 H 0.084(5) -0.184(3) -0.514(2) 0.024 Uiso 1 1 d R
C10 C 0.0068(4) -0.2305(2) -0.41601(19) 0.0186(5) Uani 1 1 d .
C11 C -0.0038(5) -0.1533(3) -0.3030(2) 0.0260(7) Uani 1 1 d .
H11A H -0.105(5) -0.111(3) -0.297(2) 0.031 Uiso 1 1 d R
H11B H 0.081(5) -0.132(3) -0.269(2) 0.031 Uiso 1 1 d R
C12 C -0.0431(4) -0.2685(2) -0.29449(17) 0.0193(6) Uani 1 1 d .
H12 H -0.140(5) -0.284(3) -0.266(2) 0.023 Uiso 1 1 d R
C13 C 0.0922(4) -0.3332(3) -0.25555(18) 0.0238(7) Uani 1 1 d .
H13 H 0.061(5) -0.403(3) -0.266(2) 0.029 Uiso 1 1 d R
C14 C 0.2667(4) -0.3117(3) -0.2852(2) 0.0304(8) Uani 1 1 d .
H14A H 0.2676(9) -0.319(2) -0.3391(13) 0.046 Uiso 1 1 calc GR
H14B H 0.3433(19) -0.3601(17) -0.2633(13) 0.046 Uiso 1 1 calc GR
H14C H 0.2989(15) -0.2425(18) -0.2719(13) 0.046 Uiso 1 1 calc GR
C15 C 0.0822(5) -0.3171(4) -0.1703(2) 0.0443(11) Uani 1 1 d .
H15A H 0.102(4) -0.246(2) -0.1587(4) 0.067 Uiso 1 1 calc GR
H15B H 0.165(4) -0.359(2) -0.1458(7) 0.067 Uiso 1 1 calc GR
H15C H -0.026(3) -0.336(2) -0.1527(6) 0.067 Uiso 1 1 calc GR
C16 C -0.5854(4) -0.5372(2) -0.40728(19) 0.0207(6) Uani 1 1 d .
H16 H -0.550(5) -0.471(3) -0.389(2) 0.025 Uiso 1 1 d R
C17 C -0.6533(4) -0.5236(3) -0.48700(18) 0.0245(6) Uani 1 1 d .
H17A H -0.568(2) -0.4957(19) -0.5187(8) 0.037 Uiso 1 1 calc GR
H17B H -0.746(3) -0.4773(18) -0.4860(3) 0.037 Uiso 1 1 calc GR
H17C H -0.688(3) -0.5892(15) -0.5063(7) 0.037 Uiso 1 1 calc GR
C18 C -0.7165(4) -0.5857(3) -0.3557(2) 0.0329(8) Uani 1 1 d .
H18A H -0.738(3) -0.6545(18) -0.3713(10) 0.049 Uiso 1 1 calc GR
H18B H -0.816(3) -0.5467(15) -0.3586(12) 0.049 Uiso 1 1 calc GR
H18C H -0.6772(17) -0.5858(19) -0.3055(12) 0.049 Uiso 1 1 calc GR

loop_
_atom_site_aniso_label
_atom_site_aniso_U_11
_atom_site_aniso_U_22
_atom_site_aniso_U_33
_atom_site_aniso_U_23
_atom_site_aniso_U_13
_atom_site_aniso_U_12
Ni 0.01164(15) 0.01320(14) 0.01336(14) 0.00118(14) -0.00101(14) -0.00159(14)
Cl 0.0261(4) 0.0319(4) 0.0155(3) 0.0024(3) 0.0007(3) -0.0131(3)
O1 0.0245(12) 0.0162(10) 0.0346(12) -0.0051(9) -0.0016(11) -0.0036(9)
O2 0.0310(13) 0.0193(11) 0.0244(11) -0.0036(9) 0.0009(10) -0.0087(10)
N1 0.0141(11) 0.0128(11) 0.0203(11) 0.0017(9) -0.0023(9) -0.0008(8)
N2 0.0130(11) 0.0153(12) 0.0153(10) 0.0006(9) 0.0001(9) -0.0004(9)
N3 0.0140(12) 0.0181(12) 0.0145(11) 0.0001(9) 0.0002(9) -0.0007(9)
C1 0.0165(13) 0.0183(13) 0.0205(14) 0.0038(11) -0.0030(12) -0.0051(10)
C2 0.0217(16) 0.0162(15) 0.0363(18) 0.0039(13) -0.0048(15) -0.0027(12)
C3 0.0146(13) 0.0150(13) 0.0264(15) -0.0026(11) -0.0050(12) 0.0016(10)
C4 0.0189(13) 0.0196(13) 0.0237(13) -0.0063(11) -0.0012(12) 0.0030(14)
C5 0.0118(13) 0.0222(14) 0.0184(13) -0.0014(11) -0.0003(10) 0.0036(11)
C6 0.0183(14) 0.0347(17) 0.0146(12) -0.0020(14) 0.0015(11) 0.0008(15)
C7 0.0175(15) 0.0300(17) 0.0171(14) 0.0054(12) 0.0016(12) 0.0027(13)
C8 0.0124(13) 0.0215(14) 0.0159(13) 0.0030(11) -0.0016(11) 0.0020(11)
C9 0.0192(16) 0.0197(15) 0.0212(14) 0.0051(12) 0.0012(12) -0.0056(12)
C10 0.0162(13) 0.0167(13) 0.0231(14) -0.0008(12) -0.0021(13) -0.0014(10)
C11 0.0282(18) 0.0245(16) 0.0253(17) -0.0103(13) 0.0018(14) -0.0044(14)
C12 0.0185(15) 0.0239(15) 0.0155(13) -0.0051(12) 0.0017(12) -0.0032(12)
C13 0.0237(17) 0.0293(18) 0.0183(14) 0.0011(13) -0.0052(13) -0.0054(14)
C14 0.0182(16) 0.042(2) 0.0312(18) -0.0002(15) -0.0016(14) -0.0007(15)
C15 0.035(2) 0.079(3) 0.0188(16) 0.0027(19) -0.0059(16) -0.013(2)
C16 0.0165(14) 0.0218(14) 0.0239(14) -0.0030(13) 0.0015(13) -0.0019(11)
C17 0.0168(15) 0.0274(16) 0.0293(16) -0.0009(13) -0.0041(14) 0.0044(13)
C18 0.0236(17) 0.044(2) 0.0315(17) -0.0051(16) 0.0068(14) -0.0088(16)

loop_
_atom_type_symbol
_atom_type_description
_atom_type_scat_dispersion_real
_atom_type_scat_dispersion_imag
_atom_type_scat_source
C C 0.0033 0.0016 'International Tables Vol C Tables 4.2.6.8 and 6.1.1.4'
H H 0.0000 0.0000 'International Tables Vol C Tables 4.2.6.8 and 6.1.1.4'
Cl Cl 0.1484 0.1585 'International Tables Vol C Tables 4.2.6.8 and 6.1.1.4'
N N 0.0061 0.0033 'International Tables Vol C Tables 4.2.6.8 and 6.1.1.4'
Ni Ni 0.3393 1.1124 'International Tables Vol C Tables 4.2.6.8 and 6.1.1.4'
O O 0.0106 0.0060 'International Tables Vol C Tables 4.2.6.8 and 6.1.1.4'

loop_
_exptl_crystal_face_index_h
_exptl_crystal_face_index_k
_exptl_crystal_face_index_l
_exptl_crystal_face_perp_dist
_exptl_oxdiff_crystal_face_indexfrac_h
_exptl_oxdiff_crystal_face_indexfrac_k
_exptl_oxdiff_crystal_face_indexfrac_l
_exptl_oxdiff_crystal_face_x
_exptl_oxdiff_crystal_face_y
_exptl_oxdiff_crystal_face_z
-5 7 -20 0.0342 -5.0000 7.0000 -20.0000 0.0111 0.2641 0.9578
3 -8 22 0.0388 3.0000 -8.0000 22.0000 -0.0052 -0.0718 -1.0186
-11 -3 5 0.0688 -11.0000 -3.0000 5.0000 0.0211 1.0043 -0.0631
10 4 -9 0.0788 10.0000 4.0000 -9.0000 0.0007 -0.9489 0.2448
-1 -15 -14 0.0184 -1.0000 -15.0000 -14.0000 0.9879 0.0966 0.1401
1 15 14 0.0224 1.0000 15.0000 14.0000 -0.9879 -0.0966 -0.1401
2 -7 23 0.0367 2.0000 -7.0000 23.0000 -0.0755 0.0147 -1.0123
10 1 -11 0.0689 10.0000 1.0000 -11.0000 0.1841 -0.9419 0.2414
-2 14 -15 0.0417 -2.0000 14.0000 -15.0000 -0.4139 -0.0102 0.9034
-2 -5 -24 0.0345 -2.0000 -5.0000 -24.0000 0.6804 0.0566 0.7530
-5 0 -23 0.0278 -5.0000 0.0000 -23.0000 0.4085 0.2907 0.8913
-6 -13 -10 0.0347 -6.0000 -13.0000 -10.0000 0.8013 0.5421 0.1333

loop_
_geom_angle_atom_site_label_1
_geom_angle_atom_site_label_2
_geom_angle_atom_site_label_3
_geom_angle
N1 Ni Cl 88.99(8)
N1 Ni N3 176.71(11)
N2 Ni Cl 178.86(8)
N2 Ni N1 90.79(10)
N2 Ni N3 91.24(10)
N3 Ni Cl 89.03(7)
C3 O1 C2 106.8(2)
C10 O2 C11 105.3(2)
C1 N1 Ni 126.57(19)
C3 N1 Ni 127.0(2)
C3 N1 C1 106.4(2)
C5 N2 Ni 127.3(2)
C5 N2 C8 105.9(2)
C8 N2 Ni 126.75(19)
C10 N3 Ni 126.8(2)
C10 N3 C12 106.3(2)
C12 N3 Ni 126.85(19)
N1 C1 H1 112(3)
N1 C1 C2 102.5(3)
N1 C1 C16 111.3(2)
C2 C1 H1 114(3)
C2 C1 C16 113.9(3)
C16 C1 H1 103(3)
O1 C2 C1 104.6(2)
O1 C2 H2A 110(2)
O1 C2 H2B 110(2)
C1 C2 H2A 110(2)
C1 C2 H2B 112(2)
H2A C2 H2B 111(3)
O1 C3 C4 116.0(3)
N1 C3 O1 116.7(3)
N1 C3 C4 127.2(3)
C3 C4 H4 121(2)
C5 C4 C3 120.5(3)
C5 C4 H4 118(2)
N2 C5 C6 109.8(3)
C4 C5 N2 125.8(3)
C4 C5 C6 124.3(3)
C5 C6 H6 122(3)
C7 C6 C5 107.5(3)
C7 C6 H6 131(3)
C6 C7 H7 129(2)
C6 C7 C8 107.3(3)
C8 C7 H7 124(2)
N2 C8 C7 109.5(3)
C9 C8 N2 125.7(3)
C9 C8 C7 124.9(3)
C8 C9 H9 121(3)
C8 C9 C10 121.2(3)
C10 C9 H9 118(3)
O2 C10 C9 115.8(3)
N3 C10 O2 117.0(3)
N3 C10 C9 127.1(3)
O2 C11 H11A 111(2)
O2 C11 H11B 108(2)
O2 C11 C12 103.9(2)
H11A C11 H11B 111(3)
C12 C11 H11A 111(2)
C12 C11 H11B 112(2)
N3 C12 C11 101.9(2)
N3 C12 H12 111(2)
N3 C12 C13 110.5(3)
C11 C12 H12 115(2)
C11 C12 C13 115.3(3)
C13 C12 H12 103(2)
C12 C13 H13 104(2)
C14 C13 C12 113.5(3)
C14 C13 H13 110(2)
C14 C13 C15 111.4(3)
C15 C13 C12 109.5(3)
C15 C13 H13 108(2)
C13 C14 H14A 109.5
C13 C14 H14B 109.5
C13 C14 H14C 109.5
H14A C14 H14B 109.5
H14A C14 H14C 109.5
H14B C14 H14C 109.5
C13 C15 H15A 109.5
C13 C15 H15B 109.5
C13 C15 H15C 109.5
H15A C15 H15B 109.5
H15A C15 H15C 109.5
H15B C15 H15C 109.5
C1 C16 H16 103(2)
C17 C16 C1 113.3(3)
C17 C16 H16 109(2)
C17 C16 C18 110.8(3)
C18 C16 C1 109.4(3)
C18 C16 H16 111(2)
C16 C17 H17A 109.5
C16 C17 H17B 109.5
C16 C17 H17C 109.5
H17A C17 H17B 109.5
H17A C17 H17C 109.5
H17B C17 H17C 109.5
C16 C18 H18A 109.5
C16 C18 H18B 109.5
C16 C18 H18C 109.5
H18A C18 H18B 109.5
H18A C18 H18C 109.5
H18B C18 H18C 109.5

loop_
_geom_bond_atom_site_label_1
_geom_bond_atom_site_label_2
_geom_bond_distance
Ni Cl 2.2091(8)
Ni N1 1.919(2)
Ni N2 1.900(2)
Ni N3 1.926(3)
O1 C2 1.443(4)
O1 C3 1.349(3)
O2 C10 1.349(4)
O2 C11 1.459(4)
N1 C1 1.500(4)
N1 C3 1.304(4)
N2 C5 1.378(4)
N2 C8 1.385(4)
N3 C10 1.298(4)
N3 C12 1.497(4)
C1 H1 0.84(4)
C1 C2 1.529(4)
C1 C16 1.531(4)
C2 H2A 0.95(4)
C2 H2B 0.97(4)
C3 C4 1.416(4)
C4 H4 0.94(4)
C4 C5 1.351(4)
C5 C6 1.456(4)
C6 H6 0.85(4)
C6 C7 1.333(5)
C7 H7 0.92(4)
C7 C8 1.462(4)
C8 C9 1.348(4)
C9 H9 0.82(4)
C9 C10 1.413(5)
C11 H11A 0.98(4)
C11 H11B 0.95(4)
C11 C12 1.524(5)
C12 H12 0.95(4)
C12 C13 1.533(5)
C13 H13 0.96(4)
C13 C14 1.520(5)
C13 C15 1.524(5)
C14 H14A 0.96(2)
C14 H14B 0.96(2)
C14 H14C 0.96(2)
C15 H15A 0.96(3)
C15 H15B 0.96(3)
C15 H15C 0.96(3)
C16 H16 0.95(4)
C16 C17 1.522(5)
C16 C18 1.525(5)
C17 H17A 0.95(2)
C17 H17B 0.95(2)
C17 H17C 0.95(2)
C18 H18A 0.94(2)
C18 H18B 0.94(2)
C18 H18C 0.94(2)

loop_
_geom_torsion_atom_site_label_1
_geom_torsion_atom_site_label_2
_geom_torsion_atom_site_label_3
_geom_torsion_atom_site_label_4
_geom_torsion
Ni N1 C1 C2 -167.0(2)
Ni N1 C1 C16 70.9(3)
Ni N1 C3 O1 173.94(19)
Ni N1 C3 C4 -9.2(5)
Ni N2 C5 C4 2.2(4)
Ni N2 C5 C6 179.7(2)
Ni N2 C8 C7 -178.9(2)
Ni N2 C8 C9 2.4(4)
Ni N3 C10 O2 174.9(2)
Ni N3 C10 C9 -8.4(5)
Ni N3 C12 C11 -163.2(2)
Ni N3 C12 C13 73.8(3)
O1 C3 C4 C5 174.4(3)
O2 C11 C12 N3 -23.0(3)
O2 C11 C12 C13 96.8(3)
N1 Ni N2 C5 -9.5(3)
N1 Ni N2 C8 168.4(2)
N1 C1 C2 O1 -17.0(3)
N1 C1 C16 C17 64.7(3)
N1 C1 C16 C18 -171.1(3)
N1 C3 C4 C5 -2.5(5)
N2 C5 C6 C7 -1.9(4)
N2 C8 C9 C10 5.6(5)
N3 Ni N2 C5 173.1(3)
N3 Ni N2 C8 -9.0(2)
N3 C12 C13 C14 68.5(4)
N3 C12 C13 C15 -166.3(3)
C1 N1 C3 O1 -8.6(3)
C1 N1 C3 C4 168.2(3)
C2 O1 C3 N1 -3.0(4)
C2 O1 C3 C4 179.8(3)
C2 C1 C16 C17 -50.5(4)
C2 C1 C16 C18 73.7(3)
C3 O1 C2 C1 12.9(3)
C3 N1 C1 C2 15.6(3)
C3 N1 C1 C16 -106.5(3)
C3 C4 C5 N2 6.1(5)
C3 C4 C5 C6 -171.1(3)
C4 C5 C6 C7 175.7(3)
C5 N2 C8 C7 -0.6(3)
C5 N2 C8 C9 -179.4(3)
C5 C6 C7 C8 1.4(4)
C6 C7 C8 N2 -0.5(3)
C6 C7 C8 C9 178.2(3)
C7 C8 C9 C10 -173.0(3)
C8 N2 C5 C4 -176.0(3)
C8 N2 C5 C6 1.5(3)
C8 C9 C10 O2 174.3(3)
C8 C9 C10 N3 -2.5(5)
C10 O2 C11 C12 20.0(3)
C10 N3 C12 C11 18.4(3)
C10 N3 C12 C13 -104.6(3)
C11 O2 C10 N3 -9.0(4)
C11 O2 C10 C9 173.9(3)
C11 C12 C13 C14 -46.4(4)
C11 C12 C13 C15 78.8(4)
C12 N3 C10 O2 -6.7(4)
C12 N3 C10 C9 170.1(3)
C16 C1 C2 O1 103.3(3)
